data_2003786
loop_
_publ_author_name
'Parker, O. J.'
'Breneman, G. L.'

_publ_contact_author
;
Dr. G. L. Breneman
Department of Chemistry and Biochemistry, MS#74
Eastern Washington University
Cheney, WA 99004
USA
;
_publ_section_title
;
 <i>cis</i>-Chloro(isothiocyanato)bis(1,10-phenanthroline)copper(II),
 <i>cis</i>-[CuCl(NCS)(phen)~2~]
;
_journal_issue 8
_journal_name_full 'Acta Crystallographica Section C'
_journal_page_first 1529
_journal_page_last 1531
_journal_paper_doi 10.1107/S0108270194007109
_journal_volume 51
_journal_year 1995
_chemical_formula_moiety 'C25 H16 Cl Cu N5 S'
_chemical_formula_structural '(Cu Cl (N C S) (C12 N2 H8)2)'
_chemical_formula_sum 'C25 H16 Cl Cu N5 S'
_chemical_formula_weight 517.50
_space_group_crystal_system monoclinic
_space_group_IT_number 14
_space_group_name_Hall '-P 2ybc'
_space_group_name_H-M_alt 'P 1 21/c 1'
_atom_type_scat_source
;
Cromer & Mann (1968)
;
_cell_angle_alpha 90
_cell_angle_beta 125.50(2)
_cell_angle_gamma 90
_cell_formula_units_Z 4
_cell_length_a 10.828(6)
_cell_length_b 16.339(3)
_cell_length_c 15.034(6)
_cell_measurement_reflns_used 25
_cell_measurement_temperature 293
_cell_measurement_theta_max 17.5
_cell_measurement_theta_min 7.5
_cell_volume 2165.4(16)
_computing_cell_refinement 'Enraf Nonius CAD4 software'
_computing_data_collection 'Enraf Nonius CAD4 software'
_computing_data_reduction 'MolEN (Fair, 1990)'
_computing_molecular_graphics MolEN
_computing_publication_material MolEN
_computing_structure_refinement MolEN
_computing_structure_solution MolEN
_diffrn_measurement_device 'Enraf Nonius CAD4 diffractometer'
_diffrn_measurement_method \q/2\q
_diffrn_radiation_type MoK\a
_diffrn_radiation_wavelength 0.71073
_diffrn_reflns_limit_h_max 10
_diffrn_reflns_limit_h_min -12
_diffrn_reflns_limit_k_max 19
_diffrn_reflns_limit_k_min 0
_diffrn_reflns_limit_l_max 17
_diffrn_reflns_limit_l_min 0
_diffrn_reflns_theta_max 25.0
_diffrn_standards_decay_% 0.6
_diffrn_standards_interval_time 167
_diffrn_standards_number 1
_exptl_absorpt_coefficient_mu 1.25
_exptl_absorpt_correction_T_max .998
_exptl_absorpt_correction_T_min .928
_exptl_absorpt_correction_type '\y scan'
_exptl_crystal_colour 'light green'
_exptl_crystal_density_diffrn 1.59
_exptl_crystal_description 'square prism'
_exptl_crystal_size_max 0.20
_exptl_crystal_size_mid 0.20
_exptl_crystal_size_min 0.10
_refine_diff_density_max 0.39
_refine_diff_density_min -0.34
_refine_ls_goodness_of_fit_obs 1.26
_refine_ls_hydrogen_treatment refall
_refine_ls_number_parameters 362
_refine_ls_number_reflns 2048
_refine_ls_R_factor_obs 0.043
_refine_ls_shift/esd_max 0.01
_refine_ls_structure_factor_coef F
_refine_ls_weighting_details 'w = 1/(\s^2^(F) + 0.0004F^2^)'
_refine_ls_weighting_scheme calc
_refine_ls_wR_factor_obs 0.046
_reflns_number_observed 2048
_reflns_number_total 3789
_reflns_observed_criterion >3\s(I)
_cod_data_source_file hr1027.cif
_cod_data_source_block GLB
_cod_depositor_comments
;
 Updating space group information and adding the symmetry operation list.

 Antanas Vaitkus,
 2018-06-15

The following automatic conversions were performed:

'_refine_ls_weighting_scheme' value 'calc w = 1/(\s^2^(F) +
0.0004F^2^)' was changed to 'calc'. New tag
'_refine_ls_weighting_details' was created. The value of the new tag
was set to 'w = 1/(\s^2^(F) + 0.0004F^2^)'.

Automatic conversion script
Id: cif_fix_values 3143 2015-03-26 13:38:13Z robertas 
;
_cod_original_cell_volume 2165(2)
_cod_original_sg_symbol_H-M 'P 21/c'
_cod_database_code 2003786

loop_
_space_group_symop_id
_space_group_symop_operation_xyz
1 x,y,z
2 -x,y+1/2,-z+1/2
3 -x,-y,-z
4 x,-y+1/2,z+1/2

loop_
_atom_site_aniso_label
_atom_site_aniso_U_11
_atom_site_aniso_U_12
_atom_site_aniso_U_13
_atom_site_aniso_U_22
_atom_site_aniso_U_23
_atom_site_aniso_U_33
Cu 0.0277(2) -0.0037(3) 0.0107(2) 0.0316(3) 0.0018(3) 0.0263(2)
Cl 0.0383(5) 0.0014(6) 0.0240(4) 0.0386(8) -0.0009(6) 0.0459(6)
S 0.0533(6) -0.0085(8) 0.0338(5) 0.069(1) 0.0124(8) 0.0574(7)
N1 0.044(2) -0.007(2) 0.026(1) 0.046(3) 0.003(2) 0.043(2)
N2 0.030(2) -0.003(2) 0.016(1) 0.034(2) -0.002(2) 0.027(2)
N3 0.029(2) 0.002(2) 0.015(1) 0.039(3) -0.003(2) 0.026(2)
N4 0.023(1) -0.002(2) 0.012(1) 0.035(2) -0.005(2) 0.027(2)
N5 0.034(2) -0.007(2) 0.020(1) 0.038(3) -0.007(2) 0.032(2)
C1 0.030(2) -0.000(2) 0.008(2) 0.041(3) 0.001(2) 0.021(2)
C2 0.030(2) -0.001(2) 0.015(2) 0.044(3) 0.001(2) 0.033(2)
C3 0.050(2) 0.001(3) 0.026(2) 0.041(3) 0.008(3) 0.036(2)
C4 0.049(2) -0.008(2) 0.034(2) 0.039(3) 0.004(3) 0.054(3)
C5 0.038(2) -0.008(2) 0.022(2) 0.038(3) -0.005(2) 0.040(2)
C6 0.045(3) -0.023(3) 0.021(2) 0.047(4) -0.009(3) 0.050(3)
C7 0.047(3) -0.023(3) 0.017(2) 0.058(4) -0.020(3) 0.042(3)
C8 0.034(2) 0.004(3) 0.014(2) 0.052(3) -0.005(3) 0.026(2)
C9 0.037(3) -0.002(3) 0.009(2) 0.071(5) -0.010(3) 0.029(3)
C10 0.054(2) -0.003(3) 0.020(2) 0.059(4) 0.001(3) 0.024(2)
C11 0.043(2) -0.000(2) 0.018(2) 0.048(4) 0.005(2) 0.026(2)
C12 0.026(2) 0.002(2) 0.012(1) 0.034(3) -0.001(2) 0.027(2)
C13 0.034(2) 0.001(2) 0.015(1) 0.030(3) -0.006(2) 0.026(2)
C14 0.033(2) 0.003(2) 0.014(2) 0.042(3) -0.011(2) 0.038(2)
C15 0.042(2) -0.005(3) 0.015(2) 0.066(4) -0.014(3) 0.029(2)
C16 0.030(2) 0.002(3) 0.006(2) 0.062(4) 0.001(3) 0.028(3)
C17 0.028(2) 0.001(2) 0.017(1) 0.035(3) 0.010(2) 0.036(2)
C18 0.037(2) 0.005(3) 0.014(2) 0.056(4) 0.010(3) 0.037(3)
C19 0.040(2) 0.018(3) 0.030(2) 0.049(4) 0.021(3) 0.059(3)
C20 0.043(2) -0.001(2) 0.034(1) 0.034(3) -0.001(2) 0.050(2)
C21 0.059(2) 0.017(2) 0.051(1) 0.041(3) 0.005(3) 0.066(2)
C22 0.060(2) -0.014(3) 0.041(2) 0.057(4) -0.025(3) 0.053(2)
C23 0.039(2) -0.005(3) 0.014(2) 0.051(4) -0.006(3) 0.029(2)
C24 0.032(2) -0.001(2) 0.019(1) 0.032(3) 0.004(2) 0.032(2)
C25 0.029(2) -0.003(2) 0.020(1) 0.031(3) 0.004(2) 0.035(2)

loop_
_atom_site_label
_atom_site_fract_x
_atom_site_fract_y
_atom_site_fract_z
_atom_site_U_iso_or_equiv
Cu 0.31806(6) -0.24277(4) -0.26375(5) 0.0314(1)
Cl 0.1924(1) -0.14544(9) -0.1933(1) 0.0412(4)
S 0.5550(2) -0.0544(1) -0.3551(1) 0.0591(6)
N1 0.3956(4) -0.1527(3) -0.3044(3) 0.044(1)
N2 0.2210(4) -0.3379(3) -0.2369(3) 0.030(1)
N3 0.1308(4) -0.2617(3) -0.4214(3) 0.032(1)
N4 0.5235(4) -0.2587(3) -0.1142(3) 0.030(1)
N5 0.4464(4) -0.3418(3) -0.2973(3) 0.034(1)
C1 0.4611(5) -0.1131(3) -0.3259(4) 0.034(1)
C2 0.2652(5) -0.3739(4) -0.1437(4) 0.038(1)
C3 0.1892(6) -0.4402(4) -0.1397(4) 0.042(2)
C4 0.0640(5) -0.4705(4) -0.2324(4) 0.046(3)
C5 0.0144(5) -0.4344(4) -0.3318(4) 0.039(1)
C6 -0.1168(6) -0.4617(4) -0.4364(4) 0.052(3)
C7 -0.1600(6) -0.4251(4) -0.5297(4) 0.054(3)
C8 -0.0781(5) -0.3560(4) -0.5293(4) 0.039(1)
C9 -0.1136(6) -0.3142(4) -0.6227(4) 0.052(3)
C10 -0.0289(6) -0.2493(4) -0.6143(4) 0.047(3)
C11 0.0911(6) -0.2245(4) -0.5114(4) 0.039(1)
C12 0.0486(5) -0.3274(3) -0.4297(4) 0.032(1)
C13 0.0935(5) -0.3669(3) -0.3302(4) 0.032(1)
C14 0.5635(5) -0.2169(4) -0.0262(4) 0.042(2)
C15 0.6988(6) -0.2295(4) 0.0755(4) 0.049(3)
C16 0.7962(6) -0.2875(4) 0.0863(4) 0.046(3)
C17 0.7597(5) -0.3326(3) -0.0039(4) 0.033(1)
C18 0.8554(6) -0.3953(4) -0.0002(4) 0.048(3)
C19 0.8171(6) -0.4367(4) -0.0891(4) 0.049(3)
C20 0.6771(5) -0.4218(3) -0.1941(4) 0.038(1)
C21 0.6282(5) -0.4640(4) -0.2902(4) 0.047(1)
C22 0.4967(6) -0.4452(4) -0.3831(4) 0.052(3)
C23 0.4087(6) -0.3825(4) -0.3852(4) 0.043(2)
C24 0.5794(5) -0.3617(3) -0.2025(4) 0.032(1)
C25 0.6210(5) -0.3157(3) -0.1041(4) 0.030(1)
H2 0.340(4) -0.357(3) -0.091(3) 0.04(1)
H3 0.222(4) -0.463(3) -0.083(3) 0.03(1)
H4 0.008(5) -0.514(3) -0.235(4) 0.08(3)
H6 -0.152(4) -0.502(2) -0.426(3) 0.03(1)
H7 -0.234(4) -0.449(3) -0.597(3) 0.03(1)
H9 -0.187(4) -0.328(3) -0.687(3) 0.05(1)
H10 -0.047(5) -0.226(3) -0.673(4) 0.06(2)
H11 0.150(4) -0.187(3) -0.505(3) 0.03(1)
H14 0.499(4) -0.180(2) -0.040(3) 0.03(1)
H15 0.721(4) -0.197(3) 0.137(3) 0.04(1)
H16 0.889(4) -0.301(3) 0.158(3) 0.05(1)
H18 0.958(4) -0.402(3) 0.072(3) 0.04(1)
H19 0.861(5) -0.482(3) -0.088(4) 0.06(2)
H21 0.684(5) -0.499(3) -0.281(3) 0.05(1)
H22 0.472(5) -0.465(3) -0.436(4) 0.06(1)
H23 0.316(4) -0.368(3) -0.452(3) 0.03(1)

loop_
_geom_angle_atom_site_label_1
_geom_angle_atom_site_label_2
_geom_angle_atom_site_label_3
_geom_angle
Cl Cu N1 94.9(2)
Cl Cu N2 86.30(10)
Cl Cu N3 99.00(10)
Cl Cu N4 96.80(10)
Cl Cu N5 169.90(10)
N1 Cu N2 174.5(2)
N1 Cu N3 93.9(2)
N1 Cu N4 92.8(2)
N2 Cu N3 80.6(2)
N2 Cu N4 92.4(2)
N3 Cu N4 162.2(2)
N1 Cu N5 92.1(2)
N2 Cu N5 87.4(2)
N3 Cu N5 87.7(2)
N4 Cu N5 75.6(2)
Cu N1 C1 165.2(5)
Cu N2 C2 129.4(4)
Cu N2 C13 113.1(4)
C2 N2 C13 117.5(5)
Cu N3 C11 129.3(4)
Cu N3 C12 112.4(4)
C11 N3 C12 118.0(5)
Cu N4 C14 123.1(4)
Cu N4 C25 119.2(4)
C14 N4 C25 117.7(5)
C23 N5 C24 117.3(6)
S C1 N1 178.6(6)
N2 C2 C3 122.4(7)
C2 C3 C4 120.5(7)
C3 C4 C5 118.8(7)
C4 C5 C6 124.0(6)
C17 C18 C19 121.8(7)
C18 C19 C20 122.1(7)
C19 C20 C21 125.2(7)
C19 C20 C24 118.6(7)
C21 C20 C24 116.2(6)
C20 C21 C22 120.3(7)
C21 C22 C23 119.9(8)
C4 C5 C13 117.9(6)
C6 C5 C13 118.0(6)
C5 C6 C7 121.8(7)
C6 C7 C8 120.7(7)
C7 C8 C9 124.8(7)
C7 C8 C12 119.1(6)
C9 C8 C12 116.1(6)
C8 C9 C10 120.6(7)
C9 C10 C11 118.6(7)
N3 C11 C10 123.5(7)
N3 C12 C8 123.1(6)
N3 C12 C13 117.1(5)
C8 C12 C13 119.8(6)
N2 C13 C5 122.8(6)
N2 C13 C12 116.5(5)
C5 C13 C12 120.6(6)
N4 C14 C15 123.4(6)
C14 C15 C16 119.1(7)
C15 C16 C17 119.7(6)
C16 C17 C18 123.6(6)
C16 C17 C25 117.8(6)
C18 C17 C25 118.6(6)
N5 C23 C22 122.8(7)
N5 C24 C20 123.5(6)
N5 C24 C25 116.9(5)
C20 C24 C25 119.6(6)
N4 C25 C17 122.4(6)
N4 C25 C24 118.3(5)
C17 C25 C24 119.3(5)

loop_
_geom_bond_atom_site_label_1
_geom_bond_atom_site_label_2
_geom_bond_distance
Cu Cl 2.679(2)
Cu N1 1.960(6)
Cu N2 2.043(5)
Cu N3 2.060(4)
Cu N4 2.064(4)
Cu N5 2.370(5)
S C1 1.633(7)
N1 C1 1.137(7)
N2 C2 1.326(8)
N2 C13 1.360(7)
N3 C11 1.308(8)
N3 C12 1.353(7)
N4 C14 1.319(8)
N4 C25 1.349(7)
N5 C23 1.315(8)
N5 C24 1.352(7)
C2 C3 1.383(9)
C3 C4 1.353(9)
C4 C5 1.392(9)
C5 C6 1.448(9)
C5 C13 1.389(8)
C6 C7 1.330(10)
C7 C8 1.434(9)
C8 C9 1.399(9)
C8 C12 1.399(8)
C9 C10 1.360(10)
C10 C11 1.382(9)
C12 C13 1.430(8)
C14 C15 1.388(9)
C15 C16 1.360(10)
C16 C17 1.384(9)
C17 C18 1.435(9)
C17 C25 1.405(8)
C18 C19 1.330(10)
C19 C20 1.438(9)
C20 C21 1.400(10)
C20 C24 1.396(8)
C21 C22 1.330(10)
C22 C23 1.390(10)
C24 C25 1.476(8)
